data_1528272
loop_
_publ_author_name
'von Benda, H.'
'Simon, A.'
'Bauhofer, W.'

_publ_section_title
;
 Zur Kenntnis von Bi Br und Bi Br1.167
;
_journal_name_full 'Zeitschrift fuer Anorganische und Allgemeine Chemie'
_journal_page_first 53
_journal_page_last 67
_journal_volume 438
_journal_year 1978
_chemical_formula_sum 'Bi Br'
_space_group_IT_number 12
_symmetry_space_group_name_Hall '-C 2y'
_symmetry_space_group_name_H-M 'C 1 2/m 1'
_cell_angle_alpha 90
_cell_angle_beta 107.42
_cell_angle_gamma 90
_cell_formula_units_Z 16
_cell_length_a 13.064
_cell_length_b 4.338
_cell_length_c 20.061
_cell_volume 1084.747
_citation_journal_id_ASTM ZAACAB
_cod_data_source_file vonBenda_ZAACAB_1978_1560.cif
_cod_data_source_block Bi1Br1
_cod_original_formula_sum 'Bi1 Br1'
_cod_database_code 1528272

loop_
_symmetry_equiv_pos_as_xyz
x,y,z
-x,y,-z
-x,-y,-z
x,-y,z
x+1/2,y+1/2,z
-x+1/2,y+1/2,-z
-x+1/2,-y+1/2,-z
x+1/2,-y+1/2,z

loop_
_atom_site_label
_atom_site_type_symbol
_atom_site_fract_x
_atom_site_fract_y
_atom_site_fract_z
_atom_site_occupancy
_atom_site_U_iso_or_equiv
Bi3 Bi+1 0.06638 0 0.34993 1 0.0
Bi1 Bi+1 0.16753 0 0.99508 1 0.0
Br3 Br-1 0.45494 0 0.88955 1 0.0
Br1 Br-1 0.31168 0 0.68977 1 0.0
Bi2 Bi+1 0.17343 0 0.50701 1 0.0
Bi4 Bi+1 0.20488 0 0.15221 1 0.0
Br4 Br-1 0.43691 0 0.38356 1 0.0
Br2 Br-1 0.13559 0 0.8136 1 0.0
